data_7209004
loop_
_publ_author_name
'Liu, Lei'
'Wang, Xiaojun'
'Zhang, Quan'
'Li, Qiaowei'
'Zhao, Yanli'

_publ_section_title
;
 Distinct interpenetrated metal--organic frameworks constructed from crown
 ether-based strut analogue
;
_journal_issue 5
_journal_name_full CrystEngComm
_journal_page_first 841
_journal_paper_doi 10.1039/c2ce26401c
_journal_volume 15
_journal_year 2013
_chemical_formula_sum 'C70 H48 O21 Zn4'
_chemical_formula_weight 1486.64
_chemical_name_common 12C4
_chemical_name_systematic
;
?
;
_space_group_IT_number 138
_symmetry_cell_setting tetragonal
_symmetry_space_group_name_Hall '-P 4ac 2ac'
_symmetry_space_group_name_H-M 'P 42/n c m :2'
_atom_sites_solution_hydrogens geom
_atom_sites_solution_primary direct
_atom_sites_solution_secondary difmap
_audit_creation_method SHELXL-97
_cell_angle_alpha 90.00
_cell_angle_beta 90.00
_cell_angle_gamma 90.00
_cell_formula_units_Z 4
_cell_length_a 21.4901(11)
_cell_length_b 21.4901(11)
_cell_length_c 42.883(4)
_cell_measurement_reflns_used 1526
_cell_measurement_temperature 143(2)
_cell_measurement_theta_max 21.23
_cell_measurement_theta_min 1.96
_cell_volume 19804(2)
_computing_cell_refinement 'Bruker SMART'
_computing_data_collection 'Bruker SMART'
_computing_data_reduction 'Bruker SAINT'
_computing_molecular_graphics 'Bruker SHELXTL'
_computing_publication_material 'Bruker SHELXTL'
_computing_structure_refinement 'SHELXL-97 (Sheldrick, 1997)'
_computing_structure_solution 'SHELXS-97 (Sheldrick, 1990)'
_diffrn_ambient_temperature 143(2)
_diffrn_measured_fraction_theta_full 0.999
_diffrn_measured_fraction_theta_max 0.999
_diffrn_measurement_device_type 'CCD area detector'
_diffrn_measurement_method 'phi and omega scans'
_diffrn_radiation_monochromator graphite
_diffrn_radiation_source 'fine-focus sealed tube'
_diffrn_radiation_type MoK\a
_diffrn_radiation_wavelength 0.71073
_diffrn_reflns_av_R_equivalents 0.1495
_diffrn_reflns_av_sigmaI/netI 0.0833
_diffrn_reflns_limit_h_max 23
_diffrn_reflns_limit_h_min -23
_diffrn_reflns_limit_k_max 23
_diffrn_reflns_limit_k_min -22
_diffrn_reflns_limit_l_max 46
_diffrn_reflns_limit_l_min -39
_diffrn_reflns_number 77217
_diffrn_reflns_theta_full 22.60
_diffrn_reflns_theta_max 22.60
_diffrn_reflns_theta_min 1.90
_exptl_absorpt_coefficient_mu 0.504
_exptl_absorpt_correction_T_max 0.7525
_exptl_absorpt_correction_T_min 0.7525
_exptl_absorpt_correction_type multi-scan
_exptl_absorpt_process_details sadabs
_exptl_crystal_colour colorless
_exptl_crystal_density_diffrn 0.499
_exptl_crystal_density_method 'not measured'
_exptl_crystal_description cube
_exptl_crystal_F_000 3024
_exptl_crystal_size_max 0.60
_exptl_crystal_size_mid 0.60
_exptl_crystal_size_min 0.60
_platon_squeeze_details
;
Very little remaining electron density was left,
because of the highly disordered nature of the crown
ethers and solvent molecules. The highly diffused
electron density makes impossible to locate these
atoms. SQUEEZE shows about 2485 electron counts in
voids in each unit cell, 328 electrons are from 4
unresolved crown ethers, and 2157 electrons from
estimated solvents (about 34 DMF in one unit cell,
8.5 DMF per [Zn4O(C26H22O8)3]).

;
_refine_diff_density_max 0.598
_refine_diff_density_min -0.657
_refine_diff_density_rms 0.072
_refine_ls_extinction_method none
_refine_ls_goodness_of_fit_ref 0.945
_refine_ls_hydrogen_treatment constr
_refine_ls_matrix_type full
_refine_ls_number_parameters 255
_refine_ls_number_reflns 6856
_refine_ls_number_restraints 47
_refine_ls_restrained_S_all 0.970
_refine_ls_R_factor_all 0.1245
_refine_ls_R_factor_gt 0.0767
_refine_ls_shift/su_max 0.005
_refine_ls_shift/su_mean 0.000
_refine_ls_structure_factor_coef Fsqd
_refine_ls_weighting_details 'calc w=1/[\s^2^(Fo^2^)+(0.1327P)^2^+0.0000P] where P=(Fo^2^+2Fc^2^)/3'
_refine_ls_weighting_scheme calc
_refine_ls_wR_factor_gt 0.2138
_refine_ls_wR_factor_ref 0.2301
_reflns_number_gt 3309
_reflns_number_total 6856
_reflns_threshold_expression >2sigma(I)
_cod_data_source_file c2ce26401c.txt
_cod_data_source_block mof-bc4
_cod_depositor_comments
;
The following automatic conversions were performed:

'_symmetry_cell_setting' value 'Tetragonal' changed to 'tetragonal'
according to /home/saulius/struct/CIF-dictionaries/cif_core.dic
dictionary named 'cif_core.dic' version 2.4.2 from 2011-04-26.

Automatic conversion script
Id: cif_fix_values 1891 2012-01-12 08:04:46Z andrius 
;
_cod_original_cell_volume 19805(2)
_cod_original_sg_symbol_H-M P42/ncm
_cod_database_code 7209004

loop_
_symmetry_equiv_pos_as_xyz
'x, y, z'
'-x+1/2, -y+1/2, z'
'-y+1/2, x, z+1/2'
'y, -x+1/2, z+1/2'
'-x, y+1/2, -z+1/2'
'x+1/2, -y, -z+1/2'
'y+1/2, x+1/2, -z'
'-y, -x, -z'
'-x, -y, -z'
'x-1/2, y-1/2, -z'
'y-1/2, -x, -z-1/2'
'-y, x-1/2, -z-1/2'
'x, -y-1/2, z-1/2'
'-x-1/2, y, z-1/2'
'-y-1/2, -x-1/2, z'
'y, x, z'

loop_
_atom_site_label
_atom_site_type_symbol
_atom_site_fract_x
_atom_site_fract_y
_atom_site_fract_z
_atom_site_U_iso_or_equiv
_atom_site_adp_type
_atom_site_occupancy
_atom_site_symmetry_multiplicity
_atom_site_calc_flag
_atom_site_refinement_flags
Zn1 Zn 0.301188(8) 0.198812(8) 0.523071(6) 0.04762(7) Uani 1 2 d S
Zn2 Zn 0.302504(9) 0.302504(9) 0.575712(6) 0.05704(9) Uani 1 2 d S
O1 O 0.2500 0.2500 0.54904(4) 0.0310(5) Uani 1 4 d S
O2 O 0.28641(5) 0.21359(5) 0.47915(3) 0.0792(6) Uani 1 2 d S
O3 O 0.21181(6) 0.39016(5) 0.52795(3) 0.0945(5) Uani 1 1 d .
O4 O 0.28942(6) 0.38757(5) 0.56306(4) 0.1062(6) Uani 1 1 d .
O5 O 0.21134(9) 0.28866(9) 0.11895(5) 0.2020(14) Uani 1 2 d S
C1 C 0.2500 0.2500 0.46464(7) 0.0613(11) Uani 1 4 d S
C2 C 0.2500 0.2500 0.43067(7) 0.0849(13) Uani 1 4 d S
C3 C 0.28743(11) 0.21257(11) 0.41416(7) 0.1476(15) Uani 1 2 d SU
H3 H 0.3150 0.1850 0.4246 0.177 Uiso 1 2 calc SR
C4 C 0.28569(12) 0.21431(12) 0.38168(7) 0.2031(18) Uani 1 2 d S
H4 H 0.3134 0.1866 0.3714 0.244 Uiso 1 2 calc SR
C5 C 0.2500 0.2500 0.36254(10) 0.178(2) Uani 1 4 d SDU
C6 C 0.2500 0.2500 0.32732(9) 0.197(3) Uani 1 4 d SD
C7 C 0.2407(6) 0.1920(2) 0.31129(11) 0.459(8) Uani 0.50 1 d PD
C8 C 0.2331(4) 0.1889(2) 0.27727(13) 0.295(5) Uiso 0.50 1 d PD
C9 C 0.2500 0.2500 0.26571(12) 0.207(3) Uiso 1 4 d SD
C10 C 0.2500 0.2500 0.23003(16) 0.209(3) Uiso 1 4 d S
C11 C 0.21059(18) 0.28941(18) 0.21489(15) 0.252(3) Uiso 1 2 d S
H11 H 0.1835 0.3165 0.2260 0.302 Uiso 1 2 calc SR
C12 C 0.21187(19) 0.28813(19) 0.18244(16) 0.278(3) Uiso 1 2 d S
H12 H 0.1845 0.3155 0.1717 0.333 Uiso 1 2 calc SR
C13 C 0.2500 0.2500 0.16456(13) 0.314(5) Uiso 1 4 d SD
C14 C 0.2500 0.2500 0.13013(15) 0.488(8) Uiso 1 4 d SD
C15 C 0.25106(10) 0.41558(8) 0.54558(4) 0.0941(8) Uani 1 1 d .
C16 C 0.25497(12) 0.48527(8) 0.54628(5) 0.1173(10) Uani 1 1 d .
C17 C 0.28994(12) 0.51926(8) 0.56364(7) 0.1429(12) Uani 1 1 d .
H13 H 0.3176 0.4978 0.5771 0.171 Uiso 1 1 calc R
C18 C 0.29172(12) 0.58077(9) 0.56484(6) 0.1505(12) Uani 1 1 d D
H14 H 0.3186 0.6005 0.5794 0.181 Uiso 1 1 calc R
C19 C 0.25645(17) 0.61590(9) 0.54592(6) 0.1822(15) Uani 1 1 d D
C20 C 0.21384(18) 0.58407(11) 0.52857(7) 0.2212(18) Uani 1 1 d U
H16 H 0.1841 0.6069 0.5168 0.265 Uiso 1 1 calc R
C21 C 0.21225(15) 0.51651(15) 0.52743(8) 0.1903(14) Uiso 1 1 d U
H17 H 0.1836 0.4948 0.5145 0.228 Uiso 1 1 calc R
C22 C 0.2562(2) 0.68580(19) 0.54622(9) 0.1064(17) Uani 0.50 1 d PU
C23 C 0.3247(2) 0.71714(16) 0.55178(10) 0.0913(16) Uani 0.50 1 d PU
C24 C 0.32685(16) 0.78305(18) 0.54913(9) 0.0862(13) Uiso 0.50 1 d PD
C25 C 0.28078(15) 0.7945(2) 0.54367(10) 0.0960(17) Uani 0.50 1 d P
C26 C 0.2172(2) 0.7911(2) 0.54188(12) 0.1209(17) Uiso 0.50 1 d PD
C27 C 0.4227(2) 0.6717(3) 0.52778(12) 0.154(2) Uiso 0.50 1 d PD
H27A H 0.3958 0.6453 0.5145 0.185 Uiso 0.50 1 calc PR
H27B H 0.4288 0.7114 0.5165 0.185 Uiso 0.50 1 calc PR
C28 C 0.4793(2) 0.6432(3) 0.52971(15) 0.260(4) Uiso 0.50 1 d PD
H28A H 0.5021 0.6462 0.5097 0.312 Uiso 0.50 1 calc PR
H28B H 0.4748 0.5988 0.5354 0.312 Uiso 0.50 1 calc PR
C29 C 0.5633(3) 0.7047(3) 0.5474(2) 0.347(6) Uiso 0.50 1 d PD
H29A H 0.5602 0.7256 0.5268 0.416 Uiso 0.50 1 calc PR
H29B H 0.5985 0.6750 0.5473 0.416 Uiso 0.50 1 calc PR
C30 C 0.56754(19) 0.7624(2) 0.58107(16) 0.537(10) Uiso 0.50 1 d PD
H30A H 0.5546 0.7442 0.6013 0.645 Uiso 0.50 1 calc PR
H30B H 0.6087 0.7827 0.5830 0.645 Uiso 0.50 1 calc PR
C31 C 0.48283(18) 0.8402(2) 0.58441(13) 0.352(6) Uiso 0.50 1 d PD
H31A H 0.4908 0.8825 0.5762 0.422 Uiso 0.50 1 calc PR
H31B H 0.4982 0.8402 0.6062 0.422 Uiso 0.50 1 calc PR
C32 C 0.4090(3) 0.8339(3) 0.58680(16) 0.213(3) Uiso 0.50 1 d P
H32A H 0.3976 0.8019 0.6024 0.256 Uiso 0.50 1 calc PR
H32B H 0.3902 0.8740 0.5931 0.256 Uiso 0.50 1 calc PR
O6 O 0.38721(14) 0.68600(10) 0.55691(8) 0.1206(13) Uani 0.50 1 d PD
O7 O 0.51292(15) 0.67974(19) 0.55551(11) 0.224(2) Uani 0.50 1 d PD
O8 O 0.52263(14) 0.80067(15) 0.56791(10) 0.314(3) Uani 0.50 1 d PD
O9 O 0.38773(14) 0.81622(12) 0.55668(9) 0.1462(16) Uani 0.50 1 d PD

loop_
_atom_site_aniso_label
_atom_site_aniso_U_11
_atom_site_aniso_U_22
_atom_site_aniso_U_33
_atom_site_aniso_U_23
_atom_site_aniso_U_13
_atom_site_aniso_U_12
Zn1 0.04878(9) 0.04878(9) 0.04530(14) -0.00125(9) 0.00125(9) 0.01593(13)
Zn2 0.05685(10) 0.05685(10) 0.05743(17) -0.00222(10) -0.00222(10) -0.00632(15)
O1 0.0269(5) 0.0269(5) 0.0392(10) 0.000 0.000 0.0006(9)
O2 0.0937(7) 0.0937(7) 0.0500(9) 0.0082(6) -0.0082(6) 0.0403(9)
O3 0.1503(11) 0.0416(7) 0.0918(9) -0.0028(7) -0.0135(9) 0.0429(7)
O4 0.0897(9) 0.0464(7) 0.1826(13) 0.0038(9) -0.0163(10) 0.0101(7)
O5 0.276(2) 0.276(2) 0.0532(12) -0.0350(11) 0.0350(11) -0.008(2)
C1 0.0799(14) 0.0799(14) 0.0241(15) 0.000 0.000 -0.003(2)
C2 0.1164(18) 0.1164(18) 0.0220(17) 0.000 0.000 0.034(3)
C3 0.191(2) 0.191(2) 0.0614(18) 0.0088(13) -0.0088(13) 0.073(2)
C4 0.275(3) 0.275(3) 0.059(2) -0.0252(15) 0.0252(15) 0.135(3)
C5 0.208(3) 0.208(3) 0.118(4) 0.000 0.000 0.025(4)
C6 0.250(4) 0.250(4) 0.092(4) 0.000 0.000 0.012(7)
C7 0.622(18) 0.202(9) 0.553(13) -0.109(7) -0.248(12) 0.008(11)
C15 0.1434(18) 0.0420(10) 0.0968(15) 0.0110(11) 0.0167(15) -0.0015(13)
C16 0.198(2) 0.0359(10) 0.1184(16) 0.0150(12) 0.0140(18) 0.0346(13)
C17 0.163(2) 0.0290(11) 0.236(3) -0.0095(15) -0.021(2) -0.0133(14)
C18 0.214(3) 0.0391(12) 0.199(2) -0.0013(15) 0.057(2) -0.0242(15)
C19 0.371(4) 0.0341(11) 0.141(2) 0.0010(14) 0.006(3) -0.031(2)
C20 0.409(4) 0.0683(16) 0.186(3) 0.0194(18) -0.072(3) 0.039(2)
C22 0.139(3) 0.082(3) 0.098(3) -0.014(2) 0.039(3) -0.005(3)
C23 0.116(3) 0.0333(19) 0.124(3) 0.010(2) -0.003(3) -0.002(2)
C25 0.0178(16) 0.159(4) 0.112(3) 0.004(3) 0.004(2) 0.022(2)
O6 0.131(2) 0.0339(14) 0.196(3) 0.0013(17) -0.002(2) -0.0071(16)
O7 0.103(2) 0.241(4) 0.329(5) 0.083(4) 0.056(3) 0.064(3)
O8 0.140(3) 0.250(5) 0.553(9) 0.055(5) -0.135(4) -0.095(3)
O9 0.107(2) 0.0518(16) 0.280(4) 0.028(2) 0.007(3) 0.0109(16)

loop_
_atom_type_symbol
_atom_type_description
_atom_type_scat_dispersion_real
_atom_type_scat_dispersion_imag
_atom_type_scat_source
C C 0.0033 0.0016 'International Tables Vol C Tables 4.2.6.8 and 6.1.1.4'
H H 0.0000 0.0000 'International Tables Vol C Tables 4.2.6.8 and 6.1.1.4'
O O 0.0106 0.0060 'International Tables Vol C Tables 4.2.6.8 and 6.1.1.4'
Zn Zn 0.2839 1.4301 'International Tables Vol C Tables 4.2.6.8 and 6.1.1.4'

loop_
_geom_angle_atom_site_label_1
_geom_angle_atom_site_label_2
_geom_angle_atom_site_label_3
_geom_angle
_geom_angle_site_symmetry_1
_geom_angle_site_symmetry_3
O1 Zn1 O2 112.19(6) . .
O1 Zn1 O3 114.86(4) . 16
O2 Zn1 O3 104.04(5) . 16
O1 Zn1 O3 114.86(4) . 2
O2 Zn1 O3 104.04(5) . 2
O3 Zn1 O3 105.73(8) 16 2
O1 Zn1 Zn1 35.60(4) . 2
O2 Zn1 Zn1 76.59(5) . 2
O3 Zn1 Zn1 126.44(4) 16 2
O3 Zn1 Zn1 126.44(4) 2 2
O5 Zn2 O4 113.58(7) 4 16
O5 Zn2 O4 113.59(7) 4 .
O4 Zn2 O4 101.39(8) 16 .
O5 Zn2 O1 112.85(10) 4 .
O4 Zn2 O1 107.29(5) 16 .
O4 Zn2 O1 107.29(5) . .
Zn1 O1 Zn1 108.80(8) 2 .
Zn1 O1 Zn2 109.824(6) 2 .
Zn1 O1 Zn2 109.823(6) . .
Zn1 O1 Zn2 109.825(6) 2 2
Zn1 O1 Zn2 109.824(6) . 2
Zn2 O1 Zn2 108.73(8) . 2
C1 O2 Zn1 132.75(15) . .
C15 O3 Zn1 126.04(12) . 2
C15 O4 Zn2 135.43(12) . .
C14 O5 Zn2 125.0(3) . 3_554
O2 C1 O2 121.3(3) . 2
O2 C1 C2 119.34(13) . .
O2 C1 C2 119.34(13) 2 .
C3 C2 C3 116.2(3) 2 .
C3 C2 C1 121.89(17) 2 .
C3 C2 C1 121.89(17) . .
C2 C3 C4 119.7(3) . .
C2 C3 H3 120.1 . .
C4 C3 H3 120.1 . .
C5 C4 C3 129.3(3) . .
C5 C4 H4 115.4 . .
C3 C4 H4 115.4 . .
C4 C5 C4 105.8(4) 2 .
C4 C5 C6 127.1(2) 2 .
C4 C5 C6 127.1(2) . .
C7 C6 C7 62.0(10) . 16
C7 C6 C7 90.6(10) . 15_665
C7 C6 C7 122.8(5) 16 15_665
C7 C6 C7 122.8(5) . 2
C7 C6 C7 90.6(10) 16 2
C7 C6 C7 62.0(10) 15_665 2
C7 C6 C5 118.6(2) . .
C7 C6 C5 118.6(2) 16 .
C7 C6 C5 118.6(2) 15_665 .
C7 C6 C5 118.6(2) 2 .
C6 C7 C8 122.0(4) . .
C6 C7 C7 59.0(5) . 16
C8 C7 C7 87.3(5) . 16
C6 C7 C8 92.4(4) . 16
C8 C7 C8 41.2(5) . 16
C7 C7 C8 46.1(3) 16 16
C6 C7 C7 44.7(5) . 15_665
C8 C7 C7 96.4(5) . 15_665
C7 C7 C7 89.999(2) 16 15_665
C8 C7 C7 94.6(3) 16 15_665
C8 C8 C9 62.4(3) 16 .
C8 C8 C7 92.7(5) 16 .
C9 C8 C7 105.7(5) . .
C8 C8 C7 46.1(3) 16 16
C9 C8 C7 81.9(4) . 16
C7 C8 C7 46.6(6) . 16
C8 C9 C8 109.7(7) . 15_665
C8 C9 C8 140.0(6) . 2
C8 C9 C8 55.2(7) 15_665 2
C8 C9 C8 55.2(7) . 16
C8 C9 C8 140.0(6) 15_665 16
C8 C9 C8 109.7(7) 2 16
C8 C9 C10 110.0(3) . .
C8 C9 C10 110.0(3) 15_665 .
C8 C9 C10 110.0(3) 2 .
C8 C9 C10 110.0(3) 16 .
C11 C10 C11 123.1(7) 2 .
C11 C10 C9 118.5(4) 2 .
C11 C10 C9 118.5(4) . .
C10 C11 C12 116.9(5) . .
C10 C11 H11 121.6 . .
C12 C11 H11 121.6 . .
C13 C12 C11 125.1(5) . .
C13 C12 H12 117.5 . .
C11 C12 H12 117.5 . .
C12 C13 C12 113.0(7) . 2
C12 C13 C14 123.5(3) . .
C12 C13 C14 123.5(3) 2 .
O5 C14 O5 135.6(6) . 2
O5 C14 C13 112.2(3) . .
O5 C14 C13 112.2(3) 2 .
O3 C15 O4 125.87(16) . .
O3 C15 C16 118.89(18) . .
O4 C15 C16 115.23(18) . .
C17 C16 C21 116.5(2) . .
C17 C16 C15 127.7(2) . .
C21 C16 C15 115.6(2) . .
C16 C17 C18 127.4(2) . .
C16 C17 H13 116.3 . .
C18 C17 H13 116.3 . .
C17 C18 C19 121.5(3) . .
C17 C18 H14 119.3 . .
C19 C18 H14 119.3 . .
C18 C19 C20 115.3(2) . .
C18 C19 C22 124.0(3) . .
C20 C19 C22 120.3(3) . .
C19 C20 C21 122.4(3) . .
C19 C20 H16 118.8 . .
C21 C20 H16 118.8 . .
C16 C21 C20 116.5(3) . .
C16 C21 H17 121.8 . .
C20 C21 H17 121.8 . .
C26 C22 C25 108.4(6) 2_565 2_565
C26 C22 C19 129.3(6) 2_565 .
C25 C22 C19 117.9(5) 2_565 .
C26 C22 C23 27.6(4) 2_565 .
C25 C22 C23 127.9(5) 2_565 .
C19 C22 C23 114.2(3) . .
C26 C22 C24 118.4(5) 2_565 2_565
C25 C22 C24 13.0(3) 2_565 2_565
C19 C22 C24 110.7(3) . 2_565
C23 C22 C24 133.4(3) . 2_565
C26 C23 C24 99.8(4) 2_565 .
C26 C23 O6 140.6(4) 2_565 .
C24 C23 O6 114.9(3) . .
C26 C23 C22 20.9(3) 2_565 .
C24 C23 C22 115.4(3) . .
O6 C23 C22 129.5(3) . .
C25 C24 C23 102.8(4) . .
C25 C24 O9 138.5(4) . .
C23 C24 O9 118.5(3) . .
C25 C24 C26 71.7(4) . 2_565
C23 C24 C26 32.0(2) . 2_565
O9 C24 C26 149.8(3) . 2_565
C25 C24 C22 11.2(3) . 2_565
C23 C24 C22 108.9(3) . 2_565
O9 C24 C22 130.7(3) . 2_565
C26 C24 C22 79.3(2) 2_565 2_565
C22 C25 C24 155.8(6) 2_565 .
C22 C25 C26 32.7(4) 2_565 .
C24 C25 C26 160.5(5) . .
C22 C25 C26 119.4(5) 2_565 2_565
C24 C25 C26 75.6(4) . 2_565
C26 C25 C26 88.1(3) . 2_565
C22 C26 C23 131.5(7) 2_565 2_565
C22 C26 C25 38.9(4) 2_565 .
C23 C26 C25 150.9(6) 2_565 .
C22 C26 C25 127.6(6) 2_565 2_565
C23 C26 C25 80.1(4) 2_565 2_565
C25 C26 C25 91.7(3) . 2_565
C22 C26 C24 150.5(6) 2_565 2_565
C23 C26 C24 48.2(3) 2_565 2_565
C25 C26 C24 122.6(4) . 2_565
C25 C26 C24 32.65(17) 2_565 2_565
C28 C27 O6 119.8(5) . .
C28 C27 H27A 107.4 . .
O6 C27 H27A 107.4 . .
C28 C27 H27B 107.4 . .
O6 C27 H27B 107.4 . .
H27A C27 H27B 106.9 . .
C27 C28 O7 103.5(5) . .
C27 C28 H28A 111.1 . .
O7 C28 H28A 111.1 . .
C27 C28 H28B 111.1 . .
O7 C28 H28B 111.1 . .
H28A C28 H28B 109.0 . .
O7 C29 C30 96.2(5) . .
O7 C29 H29A 112.5 . .
C30 C29 H29A 112.5 . .
O7 C29 H29B 112.5 . .
C30 C29 H29B 112.5 . .
H29A C29 H29B 110.0 . .
O8 C30 C29 92.5(4) . .
O8 C30 H30A 113.2 . .
C29 C30 H30A 113.2 . .
O8 C30 H30B 113.2 . .
C29 C30 H30B 113.2 . .
H30A C30 H30B 110.6 . .
O8 C31 C32 126.1(4) . .
O8 C31 H31A 105.8 . .
C32 C31 H31A 105.8 . .
O8 C31 H31B 105.8 . .
C32 C31 H31B 105.8 . .
H31A C31 H31B 106.2 . .
O9 C32 C31 106.5(5) . .
O9 C32 H32A 110.4 . .
C31 C32 H32A 110.4 . .
O9 C32 H32B 110.4 . .
C31 C32 H32B 110.4 . .
H32A C32 H32B 108.6 . .
C27 O6 C23 114.9(3) . .
C29 O7 C28 115.0(5) . .
C30 O8 C31 125.4(5) . .
C32 O9 C24 126.4(4) . .

loop_
_geom_bond_atom_site_label_1
_geom_bond_atom_site_label_2
_geom_bond_distance
_geom_bond_site_symmetry_2
Zn1 O1 1.9132(10) .
Zn1 O2 1.9363(15) .
Zn1 O3 1.9436(11) 16
Zn1 O3 1.9436(11) 2
Zn1 Zn1 3.1113(5) 2
Zn2 O5 1.901(2) 4
Zn2 O4 1.9274(12) 16
Zn2 O4 1.9275(12) .
Zn2 O1 1.9632(10) .
O1 Zn1 1.9131(10) 2
O1 Zn2 1.9633(10) 2
O2 C1 1.270(2) .
O3 C15 1.258(2) .
O3 Zn1 1.9436(11) 2
O4 C15 1.266(2) .
O5 C14 1.269(4) .
O5 Zn2 1.901(2) 3_554
C1 O2 1.270(2) 2
C1 C2 1.457(4) .
C2 C3 1.340(4) 2
C2 C3 1.340(4) .
C3 C4 1.394(4) .
C3 H3 0.9500 .
C4 C5 1.360(4) .
C4 H4 0.9500 .
C5 C4 1.360(4) 2
C5 C6 1.510(6) .
C6 C7 1.437(6) .
C6 C7 1.437(6) 16
C6 C7 1.437(6) 15_665
C6 C7 1.437(6) 2
C7 C8 1.470(7) .
C7 C7 1.48(2) 16
C7 C8 2.037(11) 16
C7 C7 2.04(2) 15_665
C8 C8 1.342(15) 16
C8 C9 1.449(6) .
C8 C7 2.037(11) 16
C9 C8 1.449(6) 15_665
C9 C8 1.449(6) 2
C9 C8 1.449(6) 16
C9 C10 1.530(8) .
C10 C11 1.362(6) 2
C10 C11 1.362(6) .
C11 C12 1.392(9) .
C11 H11 0.9500 .
C12 C13 1.389(7) .
C12 H12 0.9500 .
C13 C12 1.389(7) 2
C13 C14 1.477(8) .
C14 O5 1.269(4) 2
C15 C16 1.500(2) .
C16 C17 1.286(3) .
C16 C21 1.395(4) .
C17 C18 1.323(3) .
C17 H13 0.9500 .
C18 C19 1.343(4) .
C18 H14 0.9500 .
C19 C20 1.364(4) .
C19 C22 1.502(5) .
C20 C21 1.453(4) .
C20 H16 0.9500 .
C21 H17 0.9500 .
C22 C26 0.779(6) 2_565
C22 C25 0.907(6) 2_565
C22 C23 1.635(6) .
C22 C24 1.910(6) 2_565
C23 C26 1.011(6) 2_565
C23 C24 1.422(5) .
C23 O6 1.518(5) .
C24 C25 1.047(5) .
C24 O9 1.525(5) .
C24 C26 1.880(6) 2_565
C24 C22 1.910(6) 2_565
C25 C22 0.907(6) 2_565
C25 C26 1.370(5) .
C25 C26 1.842(7) 2_565
C26 C22 0.779(6) 2_565
C26 C23 1.011(6) 2_565
C26 C25 1.842(7) 2_565
C26 C24 1.880(6) 2_565
C27 C28 1.364(7) .
C27 O6 1.496(6) .
C27 H27A 0.9900 .
C27 H27B 0.9900 .
C28 O7 1.537(7) .
C28 H28A 0.9900 .
C28 H28B 0.9900 .
C29 O7 1.258(7) .
C29 C30 1.906(10) .
C29 H29A 0.9900 .
C29 H29B 0.9900 .
C30 O8 1.389(5) .
C30 H30A 0.9900 .
C30 H30B 0.9900 .
C31 O8 1.398(5) .
C31 C32 1.596(8) .
C31 H31A 0.9900 .
C31 H31B 0.9900 .
C32 O9 1.422(8) .
C32 H32A 0.9900 .
C32 H32B 0.9900 .

loop_
_platon_squeeze_void_nr
_platon_squeeze_void_average_x
_platon_squeeze_void_average_y
_platon_squeeze_void_average_z
_platon_squeeze_void_volume
_platon_squeeze_void_count_electrons
_platon_squeeze_void_content
1 -0.022 0.008 -0.001 13197 2485 ' '
